data_7125490
loop_
_publ_author_name
'Constable, E. C.'
'Housecroft, C. E.'
'Kariuki, B. M.'
'Kelly, N.'
'Smith, C. B.'

_publ_section_title
;
 A polymeric sodium complex of 3,6-bis(2-pyridyl)-1,2,4,5-tetrazine.
;
_journal_issue 20
_journal_name_full 'Chemical communications (Cambridge, England)'
_journal_page_first 2134
_journal_page_last 2135
_journal_paper_doi 10.1039/b106728c
_journal_year 2001
_chemical_formula_sum 'C36 H28 B N6 Na'
_chemical_formula_weight 578.44
_space_group_IT_number 15
_space_group_name_Hall '-C 2yc'
_space_group_name_H-M_alt 'C 1 2/c 1'
_symmetry_cell_setting monoclinic
_symmetry_space_group_name_H-M 'C 1 2/c 1'
_atom_sites_solution_hydrogens geom
_atom_sites_solution_primary direct
_atom_sites_solution_secondary difmap
_audit_creation_method SHELXL-97
_cell_angle_alpha 90.00
_cell_angle_beta 115.5290(10)
_cell_angle_gamma 90.00
_cell_formula_units_Z 4
_cell_length_a 17.2064(4)
_cell_length_b 12.4777(3)
_cell_length_c 15.3058(3)
_cell_measurement_temperature 296(2)
_cell_volume 2965.27(12)
_computing_structure_refinement 'SHELXL-97 (Sheldrick, 1997)'
_computing_structure_solution 'SHELXS-97 (Sheldrick, 1990)'
_diffrn_ambient_temperature 296(2)
_diffrn_measured_fraction_theta_full 0.933
_diffrn_measured_fraction_theta_max 0.933
_diffrn_measurement_device_type 'Bruker AXS CCD Diffractometer'
_diffrn_measurement_method 'CCD scans'
_diffrn_radiation_monochromator graphite
_diffrn_radiation_source 'fine-focus sealed tube'
_diffrn_radiation_type CuK\a
_diffrn_radiation_wavelength 1.54178
_diffrn_reflns_av_R_equivalents 0.0381
_diffrn_reflns_av_sigmaI/netI 0.0611
_diffrn_reflns_limit_h_max 20
_diffrn_reflns_limit_h_min -20
_diffrn_reflns_limit_k_max 12
_diffrn_reflns_limit_k_min -14
_diffrn_reflns_limit_l_max 18
_diffrn_reflns_limit_l_min -18
_diffrn_reflns_number 5413
_diffrn_reflns_theta_full 70.47
_diffrn_reflns_theta_max 70.47
_diffrn_reflns_theta_min 4.55
_exptl_absorpt_coefficient_mu 0.738
_exptl_absorpt_correction_T_max 0.9298
_exptl_absorpt_correction_T_min 0.7769
_exptl_crystal_density_diffrn 1.296
_exptl_crystal_density_method 'not measured'
_exptl_crystal_F_000 1208
_exptl_crystal_size_max 0.36
_exptl_crystal_size_mid 0.14
_exptl_crystal_size_min 0.10
_refine_diff_density_max 0.206
_refine_diff_density_min -0.225
_refine_diff_density_rms 0.049
_refine_ls_extinction_method none
_refine_ls_goodness_of_fit_ref 1.062
_refine_ls_hydrogen_treatment mixed
_refine_ls_matrix_type full
_refine_ls_number_parameters 200
_refine_ls_number_reflns 2639
_refine_ls_number_restraints 0
_refine_ls_restrained_S_all 1.062
_refine_ls_R_factor_all 0.0551
_refine_ls_R_factor_gt 0.0479
_refine_ls_shift/su_max 0.000
_refine_ls_shift/su_mean 0.000
_refine_ls_structure_factor_coef Fsqd
_refine_ls_weighting_details 'calc w=1/[\s^2^(Fo^2^)+(0.0818P)^2^+0.6302P] where P=(Fo^2^+2Fc^2^)/3'
_refine_ls_weighting_scheme calc
_refine_ls_wR_factor_gt 0.1351
_refine_ls_wR_factor_ref 0.1432
_reflns_number_gt 2239
_reflns_number_total 2639
_reflns_threshold_expression >2sigma(I)
_cod_data_source_file b106728c.txt
_cod_data_source_block cs6m
_cod_depositor_comments
;
The following automatic conversions were performed:

data item '_symmetry_cell_setting' value 'Monoclinic' was changed to
'monoclinic' in accordance with the
/home/saulius/struct/COD-crude-data/automatic-downloads/DataCite-retrospective/RSC/depositions/lib/dictionaries/cif_core.dic
dictionary named 'cif_core.dic' version 2.4.2 last updated on
2011-04-26.

Automatic conversion script
Id: cif_fix_values 6909 2019-04-08 15:41:33Z antanas 
;
_cod_original_cell_volume 2965.27(11)
_cod_original_sg_symbol_H-M C2/c
_cod_database_code 7125490

loop_
_symmetry_equiv_pos_as_xyz
'x, y, z'
'-x, y, -z+1/2'
'x+1/2, y+1/2, z'
'-x+1/2, y+1/2, -z+1/2'
'-x, -y, -z'
'x, -y, z-1/2'
'-x+1/2, -y+1/2, -z'
'x+1/2, -y+1/2, z-1/2'

loop_
_atom_site_label
_atom_site_type_symbol
_atom_site_fract_x
_atom_site_fract_y
_atom_site_fract_z
_atom_site_U_iso_or_equiv
_atom_site_adp_type
_atom_site_occupancy
_atom_site_symmetry_multiplicity
_atom_site_calc_flag
_atom_site_refinement_flags
Na1 Na 0.5000 0.52984(7) 0.2500 0.0442(3) Uani 1 2 d S
B1 B 0.5000 0.18528(18) 0.2500 0.0308(5) Uani 1 2 d S
N1 N 0.55651(9) 0.43884(10) 0.07339(9) 0.0397(3) Uani 1 1 d .
N2 N 0.51702(9) 0.51927(10) 0.09391(9) 0.0386(3) Uani 1 1 d .
N3 N 0.42306(10) 0.67176(11) 0.13230(10) 0.0465(4) Uani 1 1 d .
C1 C 0.46150(10) 0.57837(12) 0.01978(11) 0.0359(4) Uani 1 1 d .
C2 C 0.41850(10) 0.66989(12) 0.04232(11) 0.0379(4) Uani 1 1 d .
C3 C 0.37857(12) 0.74922(14) -0.02521(13) 0.0477(4) Uani 1 1 d .
H3 H 0.3761 0.7453 -0.0870 0.057 Uiso 1 1 calc R
C4 C 0.34236(14) 0.83464(14) 0.00156(15) 0.0571(5) Uani 1 1 d .
H4 H 0.3155 0.8897 -0.0420 0.068 Uiso 1 1 calc R
C5 C 0.34633(14) 0.83747(15) 0.09269(16) 0.0569(5) Uani 1 1 d .
H5 H 0.3221 0.8940 0.1119 0.068 Uiso 1 1 calc R
C6 C 0.38694(14) 0.75480(15) 0.15532(14) 0.0551(5) Uani 1 1 d .
H6 H 0.3893 0.7571 0.2171 0.066 Uiso 1 1 calc R
C7 C 0.43708(9) 0.26237(11) 0.16041(10) 0.0308(3) Uani 1 1 d .
C8 C 0.41932(10) 0.24826(13) 0.06343(11) 0.0392(4) Uani 1 1 d .
H8 H 0.4472 0.1932 0.0472 0.047 Uiso 1 1 calc R
C9 C 0.36183(12) 0.31262(15) -0.01049(12) 0.0487(4) Uani 1 1 d .
H9 H 0.3514 0.2993 -0.0744 0.058 Uiso 1 1 calc R
C10 C 0.32025(12) 0.39615(14) 0.01096(13) 0.0506(5) Uani 1 1 d .
H10 H 0.2824 0.4401 -0.0379 0.061 Uiso 1 1 calc R
C11 C 0.33578(11) 0.41327(13) 0.10621(13) 0.0442(4) Uani 1 1 d .
H11 H 0.3080 0.4690 0.1217 0.053 Uiso 1 1 calc R
C12 C 0.39261(11) 0.34776(12) 0.17888(11) 0.0370(4) Uani 1 1 d .
H12 H 0.4018 0.3607 0.2424 0.044 Uiso 1 1 calc R
C13 C 0.56068(9) 0.10515(11) 0.21960(10) 0.0321(3) Uani 1 1 d .
C14 C 0.52281(12) 0.02039(13) 0.15491(12) 0.0440(4) Uani 1 1 d .
H14 H 0.4631 0.0150 0.1254 0.053 Uiso 1 1 calc R
C15 C 0.57050(14) -0.05562(14) 0.13305(14) 0.0524(5) Uani 1 1 d .
H15 H 0.5425 -0.1106 0.0899 0.063 Uiso 1 1 calc R
C16 C 0.65907(14) -0.05019(15) 0.17490(15) 0.0548(5) Uani 1 1 d .
H16 H 0.6913 -0.1017 0.1611 0.066 Uiso 1 1 calc R
C17 C 0.69919(12) 0.03278(14) 0.23758(14) 0.0511(5) Uani 1 1 d .
H17 H 0.7589 0.0381 0.2657 0.061 Uiso 1 1 calc R
C18 C 0.65039(10) 0.10897(13) 0.25897(11) 0.0397(4) Uani 1 1 d .
H18 H 0.6789 0.1645 0.3012 0.048 Uiso 1 1 calc R

loop_
_atom_site_aniso_label
_atom_site_aniso_U_11
_atom_site_aniso_U_22
_atom_site_aniso_U_33
_atom_site_aniso_U_23
_atom_site_aniso_U_13
_atom_site_aniso_U_12
Na1 0.0647(6) 0.0422(5) 0.0328(5) 0.000 0.0279(4) 0.000
B1 0.0318(11) 0.0329(11) 0.0301(11) 0.000 0.0157(9) 0.000
N1 0.0481(8) 0.0429(7) 0.0323(7) 0.0027(5) 0.0213(6) 0.0026(6)
N2 0.0477(8) 0.0409(7) 0.0323(7) 0.0018(5) 0.0220(6) 0.0014(6)
N3 0.0654(10) 0.0410(8) 0.0400(8) -0.0033(5) 0.0292(7) 0.0025(7)
C1 0.0443(9) 0.0359(8) 0.0333(8) 0.0013(6) 0.0221(7) -0.0041(7)
C2 0.0424(9) 0.0365(8) 0.0385(8) -0.0016(6) 0.0210(7) -0.0048(7)
C3 0.0513(10) 0.0486(10) 0.0466(9) 0.0081(7) 0.0245(8) 0.0044(8)
C4 0.0568(12) 0.0449(10) 0.0695(13) 0.0110(8) 0.0272(10) 0.0086(9)
C5 0.0606(12) 0.0420(10) 0.0743(13) -0.0076(8) 0.0349(10) 0.0033(9)
C6 0.0734(13) 0.0489(10) 0.0523(10) -0.0088(8) 0.0358(10) 0.0045(9)
C7 0.0307(7) 0.0325(7) 0.0324(7) -0.0008(5) 0.0165(6) -0.0051(6)
C8 0.0422(9) 0.0417(8) 0.0365(8) -0.0005(6) 0.0196(7) -0.0002(7)
C9 0.0537(10) 0.0572(10) 0.0298(8) 0.0018(7) 0.0128(7) -0.0030(8)
C10 0.0425(9) 0.0512(10) 0.0482(10) 0.0132(7) 0.0100(8) 0.0034(8)
C11 0.0382(9) 0.0404(9) 0.0559(10) 0.0053(7) 0.0220(8) 0.0046(7)
C12 0.0420(9) 0.0363(8) 0.0379(8) 0.0002(6) 0.0221(7) 0.0001(7)
C13 0.0364(8) 0.0331(7) 0.0307(7) 0.0022(5) 0.0181(6) 0.0009(6)
C14 0.0449(10) 0.0424(9) 0.0503(10) -0.0092(7) 0.0259(8) -0.0056(7)
C15 0.0692(13) 0.0430(9) 0.0603(11) -0.0152(8) 0.0422(10) -0.0075(9)
C16 0.0687(13) 0.0459(10) 0.0719(12) -0.0023(8) 0.0511(11) 0.0087(9)
C17 0.0436(10) 0.0576(11) 0.0608(11) 0.0018(8) 0.0309(9) 0.0086(8)
C18 0.0381(9) 0.0423(9) 0.0404(8) -0.0035(6) 0.0186(7) 0.0007(7)

loop_
_atom_type_symbol
_atom_type_description
_atom_type_scat_dispersion_real
_atom_type_scat_dispersion_imag
_atom_type_scat_source
C C 0.0181 0.0091 'International Tables Vol C Tables 4.2.6.8 and 6.1.1.4'
H H 0.0000 0.0000 'International Tables Vol C Tables 4.2.6.8 and 6.1.1.4'
N N 0.0311 0.0180 'International Tables Vol C Tables 4.2.6.8 and 6.1.1.4'
B B 0.0090 0.0039 'International Tables Vol C Tables 4.2.6.8 and 6.1.1.4'
Na Na 0.1353 0.1239 'International Tables Vol C Tables 4.2.6.8 and 6.1.1.4'

loop_
_geom_angle_atom_site_label_1
_geom_angle_atom_site_label_2
_geom_angle_atom_site_label_3
_geom_angle
_geom_angle_site_symmetry_1
_geom_angle_site_symmetry_3
N3 Na1 N3 88.18(7) 2_655 .
N3 Na1 N2 65.93(4) 2_655 2_655
N3 Na1 N2 118.87(5) . 2_655
N3 Na1 N2 118.87(5) 2_655 .
N3 Na1 N2 65.93(4) . .
N2 Na1 N2 174.03(7) 2_655 .
N3 Na1 C12 155.87(4) 2_655 .
N3 Na1 C12 103.85(5) . .
N2 Na1 C12 89.96(5) 2_655 .
N2 Na1 C12 85.25(5) . .
N3 Na1 C12 103.85(5) 2_655 2_655
N3 Na1 C12 155.87(4) . 2_655
N2 Na1 C12 85.25(5) 2_655 2_655
N2 Na1 C12 89.96(5) . 2_655
C12 Na1 C12 73.38(7) . 2_655
N3 Na1 C11 153.53(5) 2_655 .
N3 Na1 C11 77.28(5) . .
N2 Na1 C11 101.83(5) 2_655 .
N2 Na1 C11 75.29(5) . .
C12 Na1 C11 26.59(4) . .
C12 Na1 C11 98.09(5) 2_655 .
N3 Na1 C11 77.28(5) 2_655 2_655
N3 Na1 C11 153.53(5) . 2_655
N2 Na1 C11 75.29(5) 2_655 2_655
N2 Na1 C11 101.83(5) . 2_655
C12 Na1 C11 98.09(5) . 2_655
C12 Na1 C11 26.59(4) 2_655 2_655
C11 Na1 C11 123.95(7) . 2_655
C7 B1 C7 108.31(16) 2_655 .
C7 B1 C13 112.88(7) 2_655 2_655
C7 B1 C13 108.70(7) . 2_655
C7 B1 C13 108.70(7) 2_655 .
C7 B1 C13 112.88(7) . .
C13 B1 C13 105.44(15) 2_655 .
N2 N1 C1 117.85(13) . 5_665
N1 N2 C1 117.79(12) . .
N1 N2 Na1 122.90(9) . .
C1 N2 Na1 115.99(10) . .
C6 N3 C2 117.15(15) . .
C6 N3 Na1 122.04(11) . .
C2 N3 Na1 120.77(10) . .
N1 C1 N2 124.36(14) 5_665 .
N1 C1 C2 117.53(14) 5_665 .
N2 C1 C2 118.10(13) . .
N3 C2 C3 122.98(15) . .
N3 C2 C1 115.94(14) . .
C3 C2 C1 121.05(14) . .
C2 C3 C4 118.22(16) . .
C5 C4 C3 119.43(17) . .
C4 C5 C6 118.58(17) . .
N3 C6 C5 123.63(16) . .
C8 C7 C12 114.89(13) . .
C8 C7 B1 125.38(12) . .
C12 C7 B1 119.65(11) . .
C7 C8 C9 123.10(15) . .
C10 C9 C8 120.09(15) . .
C11 C10 C9 118.90(15) . .
C10 C11 C12 120.28(15) . .
C10 C11 Na1 121.69(12) . .
C12 C11 Na1 66.10(9) . .
C11 C12 C7 122.73(14) . .
C11 C12 Na1 87.32(10) . .
C7 C12 Na1 111.26(10) . .
C18 C13 C14 114.93(13) . .
C18 C13 B1 125.03(12) . .
C14 C13 B1 119.86(13) . .
C15 C14 C13 122.90(16) . .
C16 C15 C14 120.37(16) . .
C15 C16 C17 118.88(16) . .
C16 C17 C18 120.20(17) . .
C13 C18 C17 122.70(15) . .

loop_
_geom_bond_atom_site_label_1
_geom_bond_atom_site_label_2
_geom_bond_distance
_geom_bond_site_symmetry_2
Na1 N3 2.4654(15) 2_655
Na1 N3 2.4654(15) .
Na1 N2 2.5327(12) 2_655
Na1 N2 2.5327(12) .
Na1 C12 2.8333(17) .
Na1 C12 2.8333(17) 2_655
Na1 C11 3.0957(18) .
Na1 C11 3.0957(18) 2_655
B1 C7 1.6427(19) 2_655
B1 C7 1.6427(19) .
B1 C13 1.6507(19) 2_655
B1 C13 1.6507(19) .
N1 N2 1.3233(18) .
N1 C1 1.3398(19) 5_665
N2 C1 1.345(2) .
N3 C6 1.331(2) .
N3 C2 1.3454(19) .
C1 N1 1.3398(19) 5_665
C1 C2 1.480(2) .
C2 C3 1.381(2) .
C3 C4 1.383(3) .
C4 C5 1.367(3) .
C5 C6 1.376(3) .
C7 C8 1.392(2) .
C7 C12 1.410(2) .
C8 C9 1.392(2) .
C9 C10 1.381(3) .
C10 C11 1.381(3) .
C11 C12 1.387(2) .
C13 C18 1.395(2) .
C13 C14 1.403(2) .
C14 C15 1.386(2) .
C15 C16 1.377(3) .
C16 C17 1.378(3) .
C17 C18 1.398(2) .
